data_1533259
loop_
_publ_author_name
'Yao, J.-Y.'
'Deng, B.'
'Ibers, J.A.'
'Ellis, D.E.'

_publ_section_title
;
 Syntheses, structures, physical properties and electronic structures of K
 Ln2 Cu S4 (Ln = Dy, Nd, Sm, Tb, Ho) and K2 Ln4 Cu4 S9 (Ln = Dy, Ho)
;
_journal_name_full 'Journal of Solid State Chemistry'
_journal_page_first 5
_journal_page_last 12
_journal_volume 176
_journal_year 2003
_chemical_formula_sum 'Cu K S4 Y2'
_chemical_name_systematic 'K Y2 Cu S4'
_space_group_IT_number 63
_symmetry_space_group_name_Hall '-C 2c 2'
_symmetry_space_group_name_H-M 'C m c m'
_cell_angle_alpha 90
_cell_angle_beta 90
_cell_angle_gamma 90
_cell_formula_units_Z 4
_cell_length_a 3.9475
_cell_length_b 13.345
_cell_length_c 13.668
_cell_volume 720.022
_citation_journal_id_ASTM JSSCBI
_cod_data_source_file Yao_JSSCBI_2003_247.cif
_cod_data_source_block Cu1K1S4Y2
_cod_original_cell_volume 720.0219
_cod_original_formula_sum 'Cu1 K1 S4 Y2'
_cod_database_code 1533259

loop_
_symmetry_equiv_pos_as_xyz
x,y,z
-x,-y,z+1/2
x,-y,-z
-x,y,-z+1/2
-x,-y,-z
x,y,-z-1/2
-x,y,z
x,-y,z-1/2
x+1/2,y+1/2,z
-x+1/2,-y+1/2,z+1/2
x+1/2,-y+1/2,-z
-x+1/2,y+1/2,-z+1/2
-x+1/2,-y+1/2,-z
x+1/2,y+1/2,-z-1/2
-x+1/2,y+1/2,z
x+1/2,-y+1/2,z-1/2

loop_
_atom_site_label
_atom_site_type_symbol
_atom_site_fract_x
_atom_site_fract_y
_atom_site_fract_z
_atom_site_occupancy
_atom_site_U_iso_or_equiv
S2 S-2 0 0.26425 0.61065 1 0.0
Y1 Y+3 0 0.36578 0.063151 1 0.0
S3 S-2 0 0 0 1 0.0
K1 K+1 0 0.11015 0.25 1 0.0
S1 S-2 0 0.43252 0.25 1 0.0
Cu1 Cu+1 0 0.83744 0.25 1 0.0
